data_4073096
loop_
_publ_author_name
'Castarlenas, Ricardo'
'Esteruelas, Miguel A.'
'O\~nate, Enrique'

_publ_section_title
;
 Preparation and Structure of Alkylidene&#x2212;Osmium and
 Hydride&#x2212;Alkylidyne&#x2212;Osmium Complexes Containing an
 N-Heterocyclic Carbene Ligand
;
_journal_issue 8
_journal_name_full Organometallics
_journal_page_first 2129
_journal_paper_doi 10.1021/om070065b
_journal_volume 26
_journal_year 2007
_chemical_formula_moiety 'C44H54N6S2F6O6Os 0.5C2H3N'
_chemical_formula_sum 'C45 H55.5 Cl0 F6 N6.5 O6 Os S2'
_chemical_formula_weight 1151.78
_chemical_name_systematic
; 
 ? 
;
_space_group_IT_number 15
_symmetry_cell_setting monoclinic
_symmetry_space_group_name_Hall '-C 2yc'
_symmetry_space_group_name_H-M 'C 1 2/c 1'
_atom_sites_solution_hydrogens geom
_atom_sites_solution_primary direct
_atom_sites_solution_secondary difmap
_audit_creation_method SHELXL-97
_cell_angle_alpha 90.00
_cell_angle_beta 95.5690(10)
_cell_angle_gamma 90.00
_cell_formula_units_Z 8
_cell_length_a 49.430(3)
_cell_length_b 16.0307(9)
_cell_length_c 12.9022(7)
_cell_measurement_reflns_used 5222
_cell_measurement_temperature 100(2)
_cell_measurement_theta_max 26
_cell_measurement_theta_min 2
_cell_volume 10175.4(10)
_computing_cell_refinement 'SAINT+ v. 6.1 (Bruker AXS, 2000)'
_computing_data_collection 'SMART v. 5.625 (Bruker AXS, 2000)'
_computing_data_reduction 'SAINT+ v. 6.1 (Bruker AXS, 2000)'
_computing_molecular_graphics 'XP, SHELXTL v. 6.1 (Bruker, 2000)'
_computing_publication_material 'XCIF, SHELXTL v. 6.1 (Bruker, 2000)'
_computing_structure_refinement 'SHELXL-97 (Sheldrick, 1997)'
_computing_structure_solution 'SHELXS-97 (Sheldrick, 1990)'
_diffrn_ambient_temperature 100(2)
_diffrn_detector_area_resol_mean 8.26
_diffrn_measured_fraction_theta_full 0.987
_diffrn_measured_fraction_theta_max 0.907
_diffrn_measurement_device_type 'Bruker SMART APEX CCD system'
_diffrn_measurement_method '\w rotations with narrow frames'
_diffrn_radiation_monochromator graphite
_diffrn_radiation_source 'fine-focus sealed tube'
_diffrn_radiation_type MoK\a
_diffrn_radiation_wavelength 0.71073
_diffrn_reflns_av_R_equivalents 0.0526
_diffrn_reflns_av_sigmaI/netI 0.1025
_diffrn_reflns_limit_h_max 66
_diffrn_reflns_limit_h_min -64
_diffrn_reflns_limit_k_max 21
_diffrn_reflns_limit_k_min -13
_diffrn_reflns_limit_l_max 16
_diffrn_reflns_limit_l_min -17
_diffrn_reflns_number 34193
_diffrn_reflns_theta_full 27.50
_diffrn_reflns_theta_max 28.88
_diffrn_reflns_theta_min 1.66
_diffrn_standards_number 'no decay'
_exptl_absorpt_coefficient_mu 2.661
_exptl_absorpt_correction_T_max 0.821
_exptl_absorpt_correction_T_min 0.740
_exptl_absorpt_correction_type multi-scan
_exptl_absorpt_process_details
;
 Absorption correction performed with SADABS program. This is based on the
 method of Blessing: Blessing, R. H., Acta Crystallogr., Sect. A 1995, 51, 33.
  
 SADABS: Area-Detector Absorption Correction. Bruker-AXS 
  within SAINT+ package, v. 6.1 (2000).
;
_exptl_crystal_colour blue
_exptl_crystal_density_diffrn 1.504
_exptl_crystal_density_method 'not measured'
_exptl_crystal_description 'irregular block'
_exptl_crystal_F_000 4648
_exptl_crystal_size_max 0.16
_exptl_crystal_size_mid 0.10
_exptl_crystal_size_min 0.04
_refine_diff_density_max 2.804
_refine_diff_density_min -2.260
_refine_diff_density_rms 0.140
_refine_ls_extinction_method none
_refine_ls_goodness_of_fit_ref 0.951
_refine_ls_hydrogen_treatment mixed
_refine_ls_matrix_type full
_refine_ls_number_parameters 608
_refine_ls_number_reflns 12129
_refine_ls_number_restraints 49
_refine_ls_restrained_S_all 0.962
_refine_ls_R_factor_all 0.0872
_refine_ls_R_factor_gt 0.0546
_refine_ls_shift/su_max 0.093
_refine_ls_shift/su_mean 0.004
_refine_ls_structure_factor_coef Fsqd
_refine_ls_weighting_details 'calc w=1/[\s^2^(Fo^2^)+(0.0516P)^2^+0.0000P] where P=(Fo^2^+2Fc^2^)/3'
_refine_ls_weighting_scheme calc
_refine_ls_wR_factor_gt 0.1130
_refine_ls_wR_factor_ref 0.1236
_reflns_number_gt 8430
_reflns_number_total 12129
_reflns_threshold_expression >2sigma(I)
_cod_data_source_file om070065bsi20070122_043945.cif
_cod_data_source_block mae207as
_cod_original_cell_volume 10175.5(10)
_cod_original_sg_symbol_H-M 'C 2/c'
_cod_original_formula_sum 'C45 H55.50 Cl0 F6 N6.50 O6 Os S2'
_cod_database_code 4073096

loop_
_symmetry_equiv_pos_as_xyz
'x, y, z'
'-x, y, -z+1/2'
'x+1/2, y+1/2, z'
'-x+1/2, y+1/2, -z+1/2'
'-x, -y, -z'
'x, -y, z-1/2'
'-x+1/2, -y+1/2, -z'
'x+1/2, -y+1/2, z-1/2'

loop_
_atom_site_label
_atom_site_type_symbol
_atom_site_fract_x
_atom_site_fract_y
_atom_site_fract_z
_atom_site_U_iso_or_equiv
_atom_site_adp_type
_atom_site_occupancy
_atom_site_symmetry_multiplicity
_atom_site_calc_flag
_atom_site_refinement_flags
_atom_site_disorder_assembly
_atom_site_disorder_group
Os Os 0.367577(5) 0.760098(15) 0.152602(19) 0.02195(8) Uani 1 1 d . . .
N1 N 0.39037(9) 0.7477(3) -0.0635(4) 0.0251(12) Uani 1 1 d . . .
N2 N 0.35324(10) 0.6787(3) -0.0644(4) 0.0237(12) Uani 1 1 d . . .
N3 N 0.39115(10) 0.6610(3) 0.1951(4) 0.0230(12) Uani 1 1 d . . .
N4 N 0.33191(11) 0.6858(4) 0.1717(4) 0.0303(13) Uani 1 1 d . . .
N5 N 0.34238(10) 0.8581(4) 0.1198(4) 0.0273(13) Uani 1 1 d . . .
N6 N 0.36488(10) 0.7762(3) 0.3111(4) 0.0243(12) Uani 1 1 d . . .
C1 C 0.39665(12) 0.8404(4) 0.1581(5) 0.0237(14) Uani 1 1 d . . .
H01 H 0.3925(13) 0.889(4) 0.101(5) 0.033(19) Uiso 1 1 d . . .
C2 C 0.42190(11) 0.8509(4) 0.2230(5) 0.0209(13) Uani 1 1 d . . .
C3 C 0.43033(13) 0.7989(5) 0.3061(5) 0.0306(15) Uani 1 1 d . . .
H3 H 0.4191 0.7536 0.3226 0.037 Uiso 1 1 calc R . .
C4 C 0.45495(14) 0.8124(5) 0.3653(5) 0.0350(17) Uani 1 1 d . . .
H4 H 0.4603 0.7776 0.4233 0.042 Uiso 1 1 calc R . .
C5 C 0.47159(13) 0.8763(5) 0.3396(6) 0.0388(18) Uani 1 1 d . . .
H5 H 0.4887 0.8845 0.3788 0.047 Uiso 1 1 calc R . .
C6 C 0.46358(13) 0.9287(5) 0.2570(6) 0.0356(17) Uani 1 1 d . . .
H6 H 0.4753 0.9722 0.2388 0.043 Uiso 1 1 calc R . .
C7 C 0.43875(13) 0.9177(4) 0.2015(5) 0.0308(16) Uani 1 1 d . . .
H7 H 0.4329 0.9559 0.1477 0.037 Uiso 1 1 calc R . .
C8 C 0.36995(11) 0.7300(4) -0.0022(5) 0.0226(13) Uani 1 1 d . . .
C9 C 0.38659(12) 0.7064(4) -0.1599(5) 0.0256(14) Uani 1 1 d . . .
H9 H 0.3982 0.7089 -0.2144 0.031 Uiso 1 1 calc R . .
C10 C 0.36372(13) 0.6634(4) -0.1599(5) 0.0304(16) Uani 1 1 d . . .
H10 H 0.3559 0.6287 -0.2144 0.036 Uiso 1 1 calc R . .
C11 C 0.41303(12) 0.8050(4) -0.0460(5) 0.0228(13) Uani 1 1 d . . .
C12 C 0.43892(12) 0.7723(4) -0.0180(5) 0.0267(14) Uani 1 1 d . . .
C13 C 0.44378(12) 0.6795(4) 0.0059(5) 0.0262(14) Uani 1 1 d . . .
H13 H 0.4259 0.6531 0.0162 0.031 Uiso 1 1 calc R . .
C14 C 0.46294(14) 0.6673(5) 0.1056(6) 0.0392(18) Uani 1 1 d . . .
H14A H 0.4812 0.6873 0.0942 0.059 Uiso 1 1 calc R . .
H14B H 0.4638 0.6080 0.1237 0.059 Uiso 1 1 calc R . .
H14C H 0.4561 0.6989 0.1626 0.059 Uiso 1 1 calc R . .
C15 C 0.45544(13) 0.6364(4) -0.0856(5) 0.0330(16) Uani 1 1 d . . .
H15A H 0.4421 0.6385 -0.1470 0.049 Uiso 1 1 calc R . .
H15B H 0.4596 0.5780 -0.0675 0.049 Uiso 1 1 calc R . .
H15C H 0.4721 0.6649 -0.1010 0.049 Uiso 1 1 calc R . .
C16 C 0.46067(13) 0.8268(5) -0.0185(5) 0.0334(17) Uani 1 1 d . . .
H16 H 0.4786 0.8064 -0.0016 0.040 Uiso 1 1 calc R . .
C17 C 0.45694(14) 0.9087(5) -0.0425(6) 0.0379(18) Uani 1 1 d . . .
H17 H 0.4722 0.9450 -0.0408 0.046 Uiso 1 1 calc R . .
C18 C 0.43093(14) 0.9399(5) -0.0697(5) 0.0351(17) Uani 1 1 d . . .
H18 H 0.4286 0.9972 -0.0873 0.042 Uiso 1 1 calc R . .
C19 C 0.40849(13) 0.8884(4) -0.0714(5) 0.0273(15) Uani 1 1 d . . .
C20 C 0.38024(14) 0.9227(5) -0.1061(5) 0.0346(17) Uani 1 1 d . . .
H20 H 0.3667 0.8845 -0.0783 0.042 Uiso 1 1 calc R . .
C21 C 0.37554(15) 1.0091(5) -0.0645(6) 0.045(2) Uani 1 1 d . . .
H21A H 0.3808 1.0102 0.0107 0.068 Uiso 1 1 calc R . .
H21B H 0.3563 1.0235 -0.0781 0.068 Uiso 1 1 calc R . .
H21C H 0.3865 1.0495 -0.0992 0.068 Uiso 1 1 calc R . .
C22 C 0.37486(18) 0.9225(6) -0.2254(6) 0.059(2) Uani 1 1 d . . .
H22A H 0.3869 0.9628 -0.2548 0.088 Uiso 1 1 calc R . .
H22B H 0.3559 0.9379 -0.2456 0.088 Uiso 1 1 calc R . .
H22C H 0.3783 0.8666 -0.2520 0.088 Uiso 1 1 calc R . .
C23 C 0.32685(12) 0.6430(4) -0.0493(5) 0.0265(15) Uani 1 1 d . . .
C24 C 0.32587(12) 0.5590(4) -0.0212(5) 0.0265(15) Uani 1 1 d . . .
C25 C 0.35082(13) 0.5050(4) 0.0031(5) 0.0286(15) Uani 1 1 d . . .
H25 H 0.3672 0.5418 0.0047 0.034 Uiso 1 1 calc R . .
C26 C 0.35091(13) 0.4628(5) 0.1098(5) 0.0336(16) Uani 1 1 d . . .
H26A H 0.3493 0.5054 0.1634 0.050 Uiso 1 1 calc R . .
H26B H 0.3679 0.4320 0.1254 0.050 Uiso 1 1 calc R . .
H26C H 0.3355 0.4241 0.1089 0.050 Uiso 1 1 calc R . .
C27 C 0.35287(14) 0.4396(4) -0.0820(5) 0.0326(16) Uani 1 1 d . . .
H27A H 0.3377 0.4002 -0.0814 0.049 Uiso 1 1 calc R . .
H27B H 0.3701 0.4095 -0.0691 0.049 Uiso 1 1 calc R . .
H27C H 0.3521 0.4673 -0.1500 0.049 Uiso 1 1 calc R . .
C28 C 0.30003(13) 0.5253(5) -0.0188(5) 0.0337(16) Uani 1 1 d . . .
H28 H 0.2982 0.4688 0.0014 0.040 Uiso 1 1 calc R . .
C29 C 0.27680(14) 0.5721(5) -0.0450(6) 0.043(2) Uani 1 1 d . . .
H29 H 0.2594 0.5472 -0.0433 0.052 Uiso 1 1 calc R . .
C30 C 0.27870(14) 0.6541(5) -0.0734(6) 0.043(2) Uani 1 1 d . . .
H30 H 0.2626 0.6855 -0.0914 0.052 Uiso 1 1 calc R . .
C31 C 0.30387(13) 0.6916(4) -0.0760(5) 0.0299(16) Uani 1 1 d . . .
C32 C 0.30606(14) 0.7821(5) -0.1124(6) 0.0412(19) Uani 1 1 d . . .
H32 H 0.3242 0.8045 -0.0841 0.049 Uiso 1 1 calc R . .
C33 C 0.28372(16) 0.8373(6) -0.0720(8) 0.063(3) Uani 1 1 d . . .
H33A H 0.2660 0.8214 -0.1069 0.095 Uiso 1 1 calc R . .
H33B H 0.2874 0.8960 -0.0867 0.095 Uiso 1 1 calc R . .
H33C H 0.2836 0.8294 0.0033 0.095 Uiso 1 1 calc R . .
C34 C 0.3042(2) 0.7863(6) -0.2318(7) 0.067(3) Uani 1 1 d . . .
H34A H 0.3177 0.7487 -0.2572 0.100 Uiso 1 1 calc R . .
H34B H 0.3077 0.8435 -0.2536 0.100 Uiso 1 1 calc R . .
H34C H 0.2860 0.7692 -0.2607 0.100 Uiso 1 1 calc R . .
C35 C 0.40355(12) 0.6052(4) 0.2290(5) 0.0263(14) Uani 1 1 d . . .
C36 C 0.41903(13) 0.5364(4) 0.2775(5) 0.0329(16) Uani 1 1 d . . .
H36A H 0.4385 0.5475 0.2765 0.049 Uiso 1 1 calc R . .
H36B H 0.4143 0.4848 0.2392 0.049 Uiso 1 1 calc R . .
H36C H 0.4148 0.5304 0.3498 0.049 Uiso 1 1 calc R . .
C37 C 0.31254(12) 0.6584(5) 0.2011(5) 0.0303(16) Uani 1 1 d . . .
C38 C 0.28866(14) 0.6225(6) 0.2390(7) 0.053(2) Uani 1 1 d . . .
H38A H 0.2932 0.5681 0.2707 0.080 Uiso 1 1 calc R . .
H38B H 0.2745 0.6153 0.1809 0.080 Uiso 1 1 calc R . .
H38C H 0.2820 0.6596 0.2912 0.080 Uiso 1 1 calc R . .
C39 C 0.32860(14) 0.9142(5) 0.1138(6) 0.0377(18) Uani 1 1 d . . .
C40 C 0.31080(17) 0.9866(5) 0.1051(7) 0.063(3) Uani 1 1 d . . .
H40A H 0.3117 1.0129 0.0369 0.094 Uiso 1 1 calc R . .
H40B H 0.3166 1.0266 0.1602 0.094 Uiso 1 1 calc R . .
H40C H 0.2921 0.9690 0.1122 0.094 Uiso 1 1 calc R . .
C41 C 0.36339(13) 0.7789(4) 0.3985(5) 0.0302(15) Uani 1 1 d . . .
C42 C 0.36204(15) 0.7811(5) 0.5117(5) 0.0386(18) Uani 1 1 d . . .
H42A H 0.3746 0.7398 0.5451 0.058 Uiso 1 1 calc R . .
H42B H 0.3435 0.7682 0.5273 0.058 Uiso 1 1 calc R . .
H42C H 0.3671 0.8369 0.5381 0.058 Uiso 1 1 calc R . .
S1 S 0.42577(3) 0.61169(12) 0.55742(13) 0.0296(4) Uani 1 1 d . . .
O1 O 0.41996(10) 0.6652(3) 0.4698(4) 0.0394(12) Uani 1 1 d . . .
O2 O 0.41913(9) 0.5254(3) 0.5408(3) 0.0302(11) Uani 1 1 d . . .
O3 O 0.41829(10) 0.6456(3) 0.6547(4) 0.0405(13) Uani 1 1 d . . .
C43 C 0.46283(14) 0.6102(5) 0.5760(6) 0.0395(18) Uani 1 1 d . . .
F1 F 0.47303(8) 0.5808(3) 0.4909(4) 0.0606(14) Uani 1 1 d . . .
F2 F 0.47290(8) 0.6869(3) 0.5929(4) 0.0543(13) Uani 1 1 d . . .
F3 F 0.47185(9) 0.5633(3) 0.6561(4) 0.0578(13) Uani 1 1 d . . .
S2A S 0.29077(8) 0.8636(4) 0.3341(4) 0.0547(12) Uiso 0.661(11) 1 d PDU A 1
O4A O 0.3047(2) 0.9427(7) 0.3501(8) 0.079(4) Uiso 0.661(11) 1 d PDU A 1
O5A O 0.30210(18) 0.7846(6) 0.3991(8) 0.058(3) Uiso 0.661(11) 1 d PDU A 1
O6A O 0.28140(18) 0.8431(6) 0.2286(6) 0.050(3) Uiso 0.661(11) 1 d PDU A 1
C44A C 0.2598(3) 0.8746(10) 0.4045(12) 0.078(4) Uiso 0.661(11) 1 d PDU A 1
F4A F 0.2665(2) 0.8822(7) 0.5095(8) 0.093(3) Uiso 0.661(11) 1 d PDU A 1
F5A F 0.2454(2) 0.8034(7) 0.4030(8) 0.089(3) Uiso 0.661(11) 1 d PDU A 1
F6A F 0.2467(2) 0.9417(7) 0.3563(10) 0.111(4) Uiso 0.661(11) 1 d PDU A 1
S2B S 0.29152(13) 0.8343(6) 0.3566(6) 0.047(2) Uiso 0.339(11) 1 d PDU A 2
O4B O 0.3106(3) 0.9051(10) 0.3718(12) 0.041(4) Uiso 0.339(11) 1 d PDU A 2
O5B O 0.2931(5) 0.7601(11) 0.4336(17) 0.124(9) Uiso 0.339(11) 1 d PDU A 2
O6B O 0.2833(4) 0.8135(13) 0.2485(10) 0.060(6) Uiso 0.339(11) 1 d PDU A 2
C44B C 0.2601(3) 0.8924(12) 0.3840(15) 0.090(6) Uiso 0.339(11) 1 d PDU A 2
F4B F 0.2389(3) 0.8394(11) 0.3673(14) 0.073(5) Uiso 0.339(11) 1 d PDU A 2
F5B F 0.2614(3) 0.9171(9) 0.4815(11) 0.048(4) Uiso 0.339(11) 1 d PDU A 2
F6B F 0.2584(6) 0.9578(13) 0.313(2) 0.192(11) Uiso 0.339(11) 1 d PDU A 2
N7 N 0.4798(2) 0.9017(8) 0.6092(9) 0.039(3) Uiso 0.50 1 d P . .
C45 C 0.4644(2) 0.8730(8) 0.6422(10) 0.024(3) Uiso 0.50 1 d P . .
C46 C 0.4422(3) 0.8420(11) 0.6739(13) 0.053(4) Uiso 0.50 1 d P . .
H46A H 0.4335 0.8840 0.7149 0.080 Uiso 0.50 1 calc PR . .
H46B H 0.4467 0.7928 0.7173 0.080 Uiso 0.50 1 calc PR . .
H46C H 0.4297 0.8260 0.6136 0.080 Uiso 0.50 1 calc PR . .

loop_
_atom_site_aniso_label
_atom_site_aniso_U_11
_atom_site_aniso_U_22
_atom_site_aniso_U_33
_atom_site_aniso_U_23
_atom_site_aniso_U_13
_atom_site_aniso_U_12
Os 0.01660(10) 0.03085(15) 0.01803(12) -0.00193(12) -0.00024(8) 0.00443(12)
N1 0.019(2) 0.035(3) 0.021(3) 0.000(2) -0.0005(19) 0.002(2)
N2 0.017(2) 0.031(3) 0.023(3) -0.003(2) -0.001(2) 0.001(2)
N3 0.020(3) 0.035(3) 0.014(3) -0.006(2) 0.002(2) -0.002(2)
N4 0.029(3) 0.040(4) 0.020(3) -0.001(3) -0.005(2) 0.004(3)
N5 0.019(3) 0.039(4) 0.022(3) -0.004(3) -0.006(2) 0.003(3)
N6 0.023(3) 0.026(3) 0.023(3) -0.001(2) -0.002(2) 0.006(2)
C1 0.023(3) 0.034(4) 0.015(3) -0.008(3) 0.009(3) -0.002(3)
C2 0.016(3) 0.026(4) 0.020(3) -0.003(3) 0.002(2) 0.002(3)
C3 0.023(3) 0.038(4) 0.030(4) 0.000(3) -0.002(3) 0.000(3)
C4 0.032(4) 0.040(5) 0.031(4) 0.004(3) -0.006(3) -0.004(3)
C5 0.021(3) 0.043(5) 0.049(5) 0.000(4) -0.012(3) 0.000(3)
C6 0.019(3) 0.045(5) 0.043(4) 0.006(4) 0.003(3) -0.005(3)
C7 0.031(4) 0.038(4) 0.024(4) 0.001(3) 0.001(3) 0.003(3)
C8 0.011(2) 0.029(4) 0.027(3) 0.005(3) -0.003(2) -0.003(3)
C9 0.025(3) 0.033(4) 0.018(3) -0.003(3) 0.002(3) -0.003(3)
C10 0.034(4) 0.041(4) 0.015(3) -0.004(3) -0.002(3) -0.001(3)
C11 0.021(3) 0.029(4) 0.019(3) -0.003(3) 0.004(2) 0.003(3)
C12 0.020(3) 0.035(4) 0.025(3) -0.009(3) 0.004(2) -0.003(3)
C13 0.017(3) 0.032(4) 0.030(4) 0.000(3) -0.001(3) 0.000(3)
C14 0.029(4) 0.051(5) 0.036(4) 0.001(4) -0.003(3) 0.005(3)
C15 0.028(3) 0.037(4) 0.034(4) -0.006(3) 0.003(3) 0.001(3)
C16 0.018(3) 0.042(4) 0.040(4) -0.007(3) 0.002(3) 0.006(3)
C17 0.027(4) 0.038(4) 0.049(5) -0.012(4) 0.007(3) -0.013(3)
C18 0.036(4) 0.039(4) 0.030(4) -0.004(3) 0.005(3) -0.005(3)
C19 0.025(3) 0.033(4) 0.024(3) -0.008(3) 0.001(3) -0.002(3)
C20 0.027(3) 0.038(4) 0.038(4) 0.008(3) -0.002(3) 0.001(3)
C21 0.039(4) 0.040(5) 0.056(5) 0.011(4) 0.003(4) 0.009(4)
C22 0.065(6) 0.065(6) 0.041(5) 0.007(4) -0.017(4) -0.002(5)
C23 0.018(3) 0.039(4) 0.022(3) -0.005(3) -0.004(3) 0.000(3)
C24 0.020(3) 0.038(4) 0.021(3) -0.004(3) -0.001(3) -0.002(3)
C25 0.022(3) 0.038(4) 0.025(4) 0.001(3) -0.003(3) -0.001(3)
C26 0.028(3) 0.049(5) 0.025(4) 0.002(3) 0.004(3) 0.003(3)
C27 0.031(4) 0.040(4) 0.027(4) 0.003(3) 0.000(3) -0.003(3)
C28 0.027(3) 0.038(4) 0.036(4) 0.004(3) 0.001(3) -0.006(3)
C29 0.019(3) 0.060(6) 0.049(5) 0.006(4) -0.002(3) -0.008(3)
C30 0.018(3) 0.058(5) 0.052(5) 0.005(4) -0.007(3) 0.001(3)
C31 0.026(3) 0.038(4) 0.024(4) -0.004(3) -0.005(3) 0.002(3)
C32 0.028(4) 0.047(5) 0.045(5) -0.001(4) -0.014(3) 0.009(3)
C33 0.033(5) 0.051(6) 0.101(8) -0.010(5) -0.020(5) 0.014(4)
C34 0.081(7) 0.053(6) 0.062(6) 0.022(5) -0.017(5) -0.008(5)
C35 0.021(3) 0.037(4) 0.021(3) -0.006(3) 0.001(3) 0.001(3)
C36 0.033(4) 0.042(4) 0.023(4) 0.003(3) -0.002(3) 0.012(3)
C37 0.015(3) 0.044(4) 0.031(4) -0.005(3) 0.001(3) -0.003(3)
C38 0.019(3) 0.083(7) 0.057(6) 0.012(5) 0.002(4) -0.015(4)
C39 0.026(4) 0.045(5) 0.039(4) -0.011(4) -0.009(3) 0.004(3)
C40 0.049(5) 0.045(5) 0.086(7) -0.020(5) -0.033(5) 0.022(4)
C41 0.026(3) 0.033(4) 0.031(4) -0.003(3) 0.002(3) 0.000(3)
C42 0.047(4) 0.046(5) 0.023(4) -0.004(3) 0.008(3) -0.001(4)
S1 0.0243(8) 0.0395(11) 0.0250(9) -0.0011(7) 0.0018(7) -0.0015(7)
O1 0.038(3) 0.047(3) 0.033(3) 0.005(2) 0.005(2) -0.003(2)
O2 0.027(2) 0.035(3) 0.028(3) -0.001(2) 0.002(2) -0.004(2)
O3 0.043(3) 0.046(3) 0.034(3) -0.011(2) 0.009(2) 0.000(3)
C43 0.026(4) 0.039(5) 0.052(5) -0.006(4) -0.002(3) -0.003(3)
F1 0.033(2) 0.076(4) 0.077(4) -0.015(3) 0.024(2) -0.009(2)
F2 0.028(2) 0.046(3) 0.086(4) -0.001(3) -0.007(2) -0.008(2)
F3 0.040(3) 0.058(3) 0.071(3) 0.017(3) -0.016(2) 0.002(2)

loop_
_atom_type_symbol
_atom_type_description
_atom_type_scat_dispersion_real
_atom_type_scat_dispersion_imag
_atom_type_scat_source
C C 0.0033 0.0016 'International Tables Vol C Tables 4.2.6.8 and 6.1.1.4'
H H 0.0000 0.0000 'International Tables Vol C Tables 4.2.6.8 and 6.1.1.4'
N N 0.0061 0.0033 'International Tables Vol C Tables 4.2.6.8 and 6.1.1.4'
O O 0.0106 0.0060 'International Tables Vol C Tables 4.2.6.8 and 6.1.1.4'
F F 0.0171 0.0103 'International Tables Vol C Tables 4.2.6.8 and 6.1.1.4'
S S 0.1246 0.1234 'International Tables Vol C Tables 4.2.6.8 and 6.1.1.4'
Cl Cl 0.1484 0.1585 'International Tables Vol C Tables 4.2.6.8 and 6.1.1.4'
Os Os -1.2165 7.6030 'International Tables Vol C Tables 4.2.6.8 and 6.1.1.4'

loop_
_geom_angle_atom_site_label_1
_geom_angle_atom_site_label_2
_geom_angle_atom_site_label_3
_geom_angle
C1 Os N3 96.2(3)
C1 Os N5 86.0(3)
N3 Os N5 175.6(2)
C1 Os C8 94.5(2)
N3 Os C8 89.6(2)
N5 Os C8 94.1(2)
C1 Os N6 90.0(2)
N3 Os N6 85.46(19)
N5 Os N6 90.7(2)
C8 Os N6 173.6(2)
C1 Os N4 168.1(2)
N3 Os N4 89.5(2)
N5 Os N4 87.7(2)
C8 Os N4 96.0(2)
N6 Os N4 80.0(2)
C8 N1 C9 111.8(5)
C8 N1 C11 130.0(5)
C9 N1 C11 118.1(5)
C8 N2 C10 111.5(5)
C8 N2 C23 130.9(5)
C10 N2 C23 117.5(5)
C35 N3 Os 173.0(5)
C37 N4 Os 164.1(6)
C39 N5 Os 171.9(6)
C41 N6 Os 175.0(6)
C2 C1 Os 134.3(5)
C2 C1 H01 114(3)
Os C1 H01 111(3)
C3 C2 C7 118.1(6)
C3 C2 C1 123.8(6)
C7 C2 C1 118.1(6)
C2 C3 C4 120.8(7)
C2 C3 H3 119.6
C4 C3 H3 119.6
C5 C4 C3 119.7(7)
C5 C4 H4 120.1
C3 C4 H4 120.1
C4 C5 C6 120.3(6)
C4 C5 H5 119.8
C6 C5 H5 119.8
C7 C6 C5 119.9(7)
C7 C6 H6 120.1
C5 C6 H6 120.1
C6 C7 C2 121.0(7)
C6 C7 H7 119.5
C2 C7 H7 119.5
N2 C8 N1 102.8(5)
N2 C8 Os 128.2(4)
N1 C8 Os 128.5(4)
C10 C9 N1 106.6(6)
C10 C9 H9 126.7
N1 C9 H9 126.7
C9 C10 N2 107.3(6)
C9 C10 H10 126.4
N2 C10 H10 126.4
C19 C11 C12 123.0(6)
C19 C11 N1 117.9(5)
C12 C11 N1 118.5(6)
C16 C12 C11 117.0(6)
C16 C12 C13 120.4(6)
C11 C12 C13 122.5(6)
C15 C13 C12 110.3(5)
C15 C13 C14 110.0(5)
C12 C13 C14 111.3(6)
C15 C13 H13 108.4
C12 C13 H13 108.4
C14 C13 H13 108.4
C13 C14 H14A 109.5
C13 C14 H14B 109.5
H14A C14 H14B 109.5
C13 C14 H14C 109.5
H14A C14 H14C 109.5
H14B C14 H14C 109.5
C13 C15 H15A 109.5
C13 C15 H15B 109.5
H15A C15 H15B 109.5
C13 C15 H15C 109.5
H15A C15 H15C 109.5
H15B C15 H15C 109.5
C17 C16 C12 121.5(6)
C17 C16 H16 119.3
C12 C16 H16 119.3
C16 C17 C18 120.5(7)
C16 C17 H17 119.8
C18 C17 H17 119.8
C19 C18 C17 120.6(7)
C19 C18 H18 119.7
C17 C18 H18 119.7
C18 C19 C11 117.4(6)
C18 C19 C20 119.9(6)
C11 C19 C20 122.5(6)
C21 C20 C19 113.2(6)
C21 C20 C22 109.9(6)
C19 C20 C22 111.0(6)
C21 C20 H20 107.5
C19 C20 H20 107.5
C22 C20 H20 107.5
C20 C21 H21A 109.5
C20 C21 H21B 109.5
H21A C21 H21B 109.5
C20 C21 H21C 109.5
H21A C21 H21C 109.5
H21B C21 H21C 109.5
C20 C22 H22A 109.5
C20 C22 H22B 109.5
H22A C22 H22B 109.5
C20 C22 H22C 109.5
H22A C22 H22C 109.5
H22B C22 H22C 109.5
C31 C23 C24 123.8(6)
C31 C23 N2 117.8(6)
C24 C23 N2 117.9(5)
C28 C24 C23 115.8(6)
C28 C24 C25 120.4(6)
C23 C24 C25 123.8(6)
C24 C25 C27 110.7(5)
C24 C25 C26 111.6(5)
C27 C25 C26 110.4(6)
C24 C25 H25 108.0
C27 C25 H25 108.0
C26 C25 H25 108.0
C25 C26 H26A 109.5
C25 C26 H26B 109.5
H26A C26 H26B 109.5
C25 C26 H26C 109.5
H26A C26 H26C 109.5
H26B C26 H26C 109.5
C25 C27 H27A 109.5
C25 C27 H27B 109.5
H27A C27 H27B 109.5
C25 C27 H27C 109.5
H27A C27 H27C 109.5
H27B C27 H27C 109.5
C29 C28 C24 121.7(7)
C29 C28 H28 119.1
C24 C28 H28 119.1
C30 C29 C28 120.5(7)
C30 C29 H29 119.7
C28 C29 H29 119.7
C29 C30 C31 120.6(7)
C29 C30 H30 119.7
C31 C30 H30 119.7
C30 C31 C23 117.6(7)
C30 C31 C32 120.6(6)
C23 C31 C32 121.7(6)
C31 C32 C34 110.5(6)
C31 C32 C33 111.4(7)
C34 C32 C33 109.9(7)
C31 C32 H32 108.4
C34 C32 H32 108.4
C33 C32 H32 108.4
C32 C33 H33A 109.5
C32 C33 H33B 109.5
H33A C33 H33B 109.5
C32 C33 H33C 109.5
H33A C33 H33C 109.5
H33B C33 H33C 109.5
C32 C34 H34A 109.5
C32 C34 H34B 109.5
H34A C34 H34B 109.5
C32 C34 H34C 109.5
H34A C34 H34C 109.5
H34B C34 H34C 109.5
N3 C35 C36 176.8(7)
C35 C36 H36A 109.5
C35 C36 H36B 109.5
H36A C36 H36B 109.5
C35 C36 H36C 109.5
H36A C36 H36C 109.5
H36B C36 H36C 109.5
N4 C37 C38 178.7(8)
C37 C38 H38A 109.5
C37 C38 H38B 109.5
H38A C38 H38B 109.5
C37 C38 H38C 109.5
H38A C38 H38C 109.5
H38B C38 H38C 109.5
N5 C39 C40 179.5(9)
C39 C40 H40A 109.5
C39 C40 H40B 109.5
H40A C40 H40B 109.5
C39 C40 H40C 109.5
H40A C40 H40C 109.5
H40B C40 H40C 109.5
N6 C41 C42 178.7(8)
C41 C42 H42A 109.5
C41 C42 H42B 109.5
H42A C42 H42B 109.5
C41 C42 H42C 109.5
H42A C42 H42C 109.5
H42B C42 H42C 109.5
O1 S1 O2 115.9(3)
O1 S1 O3 114.4(3)
O2 S1 O3 114.7(3)
O1 S1 C43 103.6(3)
O2 S1 C43 102.7(3)
O3 S1 C43 103.2(3)
F3 C43 F2 107.7(6)
F3 C43 F1 108.4(6)
F2 C43 F1 107.1(6)
F3 C43 S1 111.7(5)
F2 C43 S1 111.3(5)
F1 C43 S1 110.5(5)
O6A S2A O4A 116.2(6)
O6A S2A O5A 112.5(6)
O4A S2A O5A 119.0(6)
O6A S2A C44A 106.3(6)
O4A S2A C44A 104.4(6)
O5A S2A C44A 94.7(6)
F5A C44A F4A 99.6(11)
F5A C44A F6A 115.6(13)
F4A C44A F6A 116.0(13)
F5A C44A S2A 111.8(10)
F4A C44A S2A 111.1(10)
F6A C44A S2A 103.1(10)
O6B S2B O4B 114.8(9)
O6B S2B O5B 115.6(10)
O4B S2B O5B 120.9(10)
O6B S2B C44B 97.8(8)
O4B S2B C44B 97.1(8)
O5B S2B C44B 104.6(10)
F5B C44B F4B 107.9(15)
F5B C44B F6B 113.5(17)
F4B C44B F6B 111.8(17)
F5B C44B S2B 111.5(12)
F4B C44B S2B 107.6(12)
F6B C44B S2B 104.5(14)
N7 C45 C46 171.4(17)
C45 C46 H46A 109.5
C45 C46 H46B 109.5
H46A C46 H46B 109.5
C45 C46 H46C 109.5
H46A C46 H46C 109.5
H46B C46 H46C 109.5

loop_
_geom_bond_atom_site_label_1
_geom_bond_atom_site_label_2
_geom_bond_distance
Os C1 1.926(6)
Os N3 2.015(5)
Os N5 2.024(6)
Os C8 2.069(6)
Os N6 2.079(5)
Os N4 2.161(6)
N1 C8 1.371(7)
N1 C9 1.404(7)
N1 C11 1.449(8)
N2 C8 1.369(7)
N2 C10 1.403(8)
N2 C23 1.455(8)
N3 C35 1.147(8)
N4 C37 1.151(8)
N5 C39 1.127(8)
N6 C41 1.137(8)
C1 C2 1.444(8)
C1 H01 1.07(6)
C2 C3 1.389(9)
C2 C7 1.401(9)
C3 C4 1.390(9)
C3 H3 0.9500
C4 C5 1.374(10)
C4 H4 0.9500
C5 C6 1.385(9)
C5 H5 0.9500
C6 C7 1.371(9)
C6 H6 0.9500
C7 H7 0.9500
C9 C10 1.324(9)
C9 H9 0.9500
C10 H10 0.9500
C11 C19 1.389(9)
C11 C12 1.397(8)
C12 C16 1.386(9)
C12 C13 1.533(9)
C13 C15 1.529(9)
C13 C14 1.535(9)
C13 H13 1.0000
C14 H14A 0.9800
C14 H14B 0.9800
C14 H14C 0.9800
C15 H15A 0.9800
C15 H15B 0.9800
C15 H15C 0.9800
C16 C17 1.358(10)
C16 H16 0.9500
C17 C18 1.392(9)
C17 H17 0.9500
C18 C19 1.382(9)
C18 H18 0.9500
C19 C20 1.527(9)
C20 C21 1.512(10)
C20 C22 1.536(10)
C20 H20 1.0000
C21 H21A 0.9800
C21 H21B 0.9800
C21 H21C 0.9800
C22 H22A 0.9800
C22 H22B 0.9800
C22 H22C 0.9800
C23 C31 1.393(9)
C23 C24 1.396(9)
C24 C28 1.390(8)
C24 C25 1.514(9)
C25 C27 1.528(9)
C25 C26 1.534(9)
C25 H25 1.0000
C26 H26A 0.9800
C26 H26B 0.9800
C26 H26C 0.9800
C27 H27A 0.9800
C27 H27B 0.9800
C27 H27C 0.9800
C28 C29 1.386(9)
C28 H28 0.9500
C29 C30 1.369(11)
C29 H29 0.9500
C30 C31 1.385(9)
C30 H30 0.9500
C31 C32 1.533(10)
C32 C34 1.535(11)
C32 C33 1.545(10)
C32 H32 1.0000
C33 H33A 0.9800
C33 H33B 0.9800
C33 H33C 0.9800
C34 H34A 0.9800
C34 H34B 0.9800
C34 H34C 0.9800
C35 C36 1.449(9)
C36 H36A 0.9800
C36 H36B 0.9800
C36 H36C 0.9800
C37 C38 1.441(9)
C38 H38A 0.9800
C38 H38B 0.9800
C38 H38C 0.9800
C39 C40 1.454(10)
C40 H40A 0.9800
C40 H40B 0.9800
C40 H40C 0.9800
C41 C42 1.469(9)
C42 H42A 0.9800
C42 H42B 0.9800
C42 H42C 0.9800
S1 O1 1.425(5)
S1 O2 1.432(5)
S1 O3 1.448(5)
S1 C43 1.824(7)
C43 F3 1.320(8)
C43 F2 1.337(8)
C43 F1 1.338(9)
S2A O6A 1.434(7)
S2A O4A 1.446(9)
S2A O5A 1.592(10)
S2A C44A 1.863(13)
C44A F5A 1.345(17)
C44A F4A 1.368(17)
C44A F6A 1.372(15)
S2B O6B 1.453(9)
S2B O4B 1.477(10)
S2B O5B 1.547(12)
S2B C44B 1.872(14)
C44B F5B 1.314(18)
C44B F4B 1.351(19)
C44B F6B 1.390(17)
N7 C45 1.018(15)
C45 C46 1.305(19)
C46 H46A 0.9800
C46 H46B 0.9800
C46 H46C 0.9800
